data_4308877
loop_
_publ_author_name
'Ho-Chol Chang'
'Katsunori Mochizuki'
'Susumu Kitagawa'

_publ_section_title
;
Substituent-Directed Structural and Physicochemical Controls of Diruthenium
Catecholate Complexes with Ligand-Unsupported Ru-Ru Bonds
;
_journal_name_full 'Inorganic Chemistry'
_journal_page_first 3799
_journal_page_last 3809
_journal_paper_doi 10.1021/ic048251m
_journal_volume 44
_journal_year 2005
_chemical_formula_sum 'C48 H48 Br16 Na2 O14 Ru2'
_chemical_formula_weight 2375.48
_space_group_IT_number 2
_symmetry_cell_setting triclinic
_symmetry_Int_Tables_number 2
_symmetry_space_group_name_Hall '-P 1'
_symmetry_space_group_name_H-M 'P -1'
_cell_angle_alpha 90.994(6)
_cell_angle_beta 95.842(4)
_cell_angle_gamma 105.648(6)
_cell_formula_units_Z 2
_cell_length_a 13.287(2)
_cell_length_b 14.054(2)
_cell_length_c 18.642(2)
_cell_measurement_reflns_used 7171
_cell_measurement_temperature 223.2
_cell_measurement_theta_max 27.5
_cell_measurement_theta_min 3.0
_cell_volume 3331.0(8)
_computing_cell_refinement CRYSTALCLEAR
_computing_data_collection CRYSTALCLEAR
_computing_data_reduction 'teXsan Ver. 1.11'
_computing_publication_material 'teXsan Ver. 1.11'
_computing_structure_refinement 'teXsan Ver. 1.10'
_computing_structure_solution SIR97
_diffrn_detector_area_resol_mean 14.71
_diffrn_measured_fraction_theta_full 0.9145
_diffrn_measured_fraction_theta_max 0.9145
_diffrn_measurement_device_type 'Rigaku/MSC Mercury CCD'
_diffrn_measurement_method \w
_diffrn_radiation_type 'Mo K\a'
_diffrn_radiation_wavelength 0.7107
_diffrn_reflns_av_R_equivalents 0.033
_diffrn_reflns_limit_h_max 11
_diffrn_reflns_limit_h_min -17
_diffrn_reflns_limit_k_max 16
_diffrn_reflns_limit_k_min -16
_diffrn_reflns_limit_l_max 24
_diffrn_reflns_limit_l_min -24
_diffrn_reflns_number 22149
_diffrn_reflns_theta_full 27.48
_diffrn_reflns_theta_max 27.48
_exptl_absorpt_coefficient_mu 10.149
_exptl_absorpt_correction_T_max 0.602
_exptl_absorpt_correction_T_min 0.398
_exptl_absorpt_correction_type integration
_exptl_absorpt_process_details Coppens_numerical
_exptl_crystal_colour violet
_exptl_crystal_density_diffrn 2.368
_exptl_crystal_density_method 'not measured'
_exptl_crystal_description plate
_exptl_crystal_size_max 0.200
_exptl_crystal_size_mid 0.100
_exptl_crystal_size_min 0.050
_refine_diff_density_max 2.41
_refine_diff_density_min -2.08
_refine_ls_extinction_method none
_refine_ls_goodness_of_fit_ref 1.217
_refine_ls_hydrogen_treatment noref
_refine_ls_number_parameters 739
_refine_ls_number_reflns 8087
_refine_ls_R_factor_gt 0.0656
_refine_ls_shift/su_max 0.0003
_refine_ls_structure_factor_coef F
_refine_ls_weighting_details 'w = 1/[\s^2^(Fo) + 0.00152|Fo|^2^]'
_refine_ls_weighting_scheme calc
_refine_ls_wR_factor_ref 0.0864
_reflns_number_gt 8087
_reflns_number_total 13951
_reflns_threshold_expression F^2^>3.0\s(F^2^)
_cod_data_source_file ic048251msi20041213_123224_2.cif
_cod_data_source_block complex3b'
_cod_original_cell_volume 3330.9(7)
_cod_original_sg_symbol_H-M 'P -1 '
_cod_original_formula_sum 'C48 H48 Br16 Na2 O14 Ru2 '
_cod_database_code 4308877

loop_
_symmetry_equiv_pos_as_xyz
x,y,z
-x,-y,-z

loop_
_atom_site_label
_atom_site_type_symbol
_atom_site_fract_x
_atom_site_fract_y
_atom_site_fract_z
_atom_site_U_iso_or_equiv
_atom_site_adp_type
_atom_site_occupancy
_atom_site_calc_flag
_atom_site_refinement_flags
_atom_site_disorder_assembly
_atom_site_disorder_group
Ru(1) Ru 0.40977(6) 0.17403(6) 0.80309(5) 0.0251(2) Uani 1.00 d . . .
Ru(2) Ru 0.35841(6) 0.15954(6) 0.68673(5) 0.0247(2) Uani 1.00 d . . .
Br(1) Br 0.37898(9) -0.18931(9) 0.81822(8) 0.0425(3) Uani 1.00 d . . .
Br(2) Br 0.1403(1) -0.30790(9) 0.85935(8) 0.0498(4) Uani 1.00 d . . .
Br(3) Br -0.02308(10) -0.1785(1) 0.89649(9) 0.0537(4) Uani 1.00 d . . .
Br(4) Br 0.05606(9) 0.06722(10) 0.89183(8) 0.0433(3) Uani 1.00 d . . .
Br(5) Br 0.79818(8) 0.30064(9) 0.78332(8) 0.0432(3) Uani 1.00 d . . .
Br(6) Br 0.87062(9) 0.54639(10) 0.79403(9) 0.0536(4) Uani 1.00 d . . .
Br(7) Br 0.6932(1) 0.66586(9) 0.8155(1) 0.0618(4) Uani 1.00 d . . .
Br(8) Br 0.4438(1) 0.53630(10) 0.8264(1) 0.0611(5) Uani 1.00 d . . .
Br(9) Br 0.1724(1) -0.20109(9) 0.65127(8) 0.0488(4) Uani 1.00 d . . .
Br(10) Br -0.0786(1) -0.2419(1) 0.68166(9) 0.0563(4) Uani 1.00 d . . .
Br(11) Br -0.17157(9) -0.0498(1) 0.70902(9) 0.0581(4) Uani 1.00 d . . .
Br(12) Br -0.01020(9) 0.17800(10) 0.70773(8) 0.0475(4) Uani 1.00 d . . .
Br(13) Br 0.70292(9) 0.13224(10) 0.61503(9) 0.0484(4) Uani 1.00 d . . .
Br(14) Br 0.8418(1) 0.3481(1) 0.5617(1) 0.0669(5) Uani 1.00 d . . .
Br(15) Br 0.7440(1) 0.5417(1) 0.5684(1) 0.0679(5) Uani 1.00 d . . .
Br(16) Br 0.5037(1) 0.50889(10) 0.61785(10) 0.0577(4) Uani 1.00 d . . .
Na(1) Na 0.5579(4) 0.0420(4) 0.7468(3) 0.047(1) Uani 1.00 d . . .
Na(2) Na 0.2288(4) 0.2897(4) 0.7964(3) 0.053(2) Uani 1.00 d . . .
O(1) O 0.4074(5) 0.0335(5) 0.8166(4) 0.029(2) Uani 1.00 d . . .
O(2) O 0.2708(5) 0.1355(5) 0.8399(4) 0.026(2) Uani 1.00 d . . .
O(3) O 0.5643(5) 0.2198(5) 0.7986(4) 0.026(2) Uani 1.00 d . . .
O(4) O 0.4220(5) 0.3173(5) 0.8170(4) 0.029(2) Uani 1.00 d . . .
O(5) O 0.2872(5) 0.0163(5) 0.6762(4) 0.030(2) Uani 1.00 d . . .
O(6) O 0.2134(5) 0.1696(5) 0.6939(4) 0.031(2) Uani 1.00 d . . .
O(7) O 0.4914(5) 0.1447(5) 0.6549(4) 0.028(2) Uani 1.00 d . . .
O(8) O 0.4132(5) 0.2973(5) 0.6603(4) 0.031(2) Uani 1.00 d . . .
O(9) O 0.4652(7) 0.1878(6) 0.9366(5) 0.046(3) Uani 1.00 d . . .
O(10) O 0.3042(7) 0.1460(6) 0.5538(5) 0.042(2) Uani 1.00 d . . .
O(11) O 0.6739(7) 0.0063(7) 0.8398(6) 0.054(3) Uani 1.00 d . . .
O(12) O 0.5405(8) -0.0941(7) 0.6652(6) 0.056(3) Uani 1.00 d . . .
O(13) O 0.1670(8) 0.3433(8) 0.8972(6) 0.061(3) Uani 1.00 d . . .
O(14) O 0.1791(9) 0.4063(9) 0.7255(8) 0.074(4) Uani 1.00 d . . .
C(1) C 0.3122(7) -0.0175(7) 0.8356(5) 0.023(2) Uani 1.00 d . . .
C(2) C 0.2835(7) -0.1189(8) 0.8401(6) 0.027(3) Uani 1.00 d . . .
C(3) C 0.1814(8) -0.1678(8) 0.8585(6) 0.033(3) Uani 1.00 d . . .
C(4) C 0.1148(8) -0.1166(8) 0.8726(6) 0.033(3) Uani 1.00 d . . .
C(5) C 0.1426(7) -0.0116(8) 0.8689(6) 0.031(3) Uani 1.00 d . . .
C(6) C 0.2412(7) 0.0358(7) 0.8493(6) 0.024(2) Uani 1.00 d . . .
C(7) C 0.5955(7) 0.3194(7) 0.8017(6) 0.026(2) Uani 1.00 d . . .
C(8) C 0.6990(7) 0.3729(8) 0.7957(6) 0.032(3) Uani 1.00 d . . .
C(9) C 0.7311(8) 0.4760(8) 0.8013(6) 0.028(3) Uani 1.00 d . . .
C(10) C 0.6555(9) 0.5273(8) 0.8106(7) 0.037(3) Uani 1.00 d . . .
C(11) C 0.5514(8) 0.4708(8) 0.8146(7) 0.033(3) Uani 1.00 d . . .
C(12) C 0.5219(7) 0.3722(7) 0.8115(6) 0.027(3) Uani 1.00 d . . .
C(13) C 0.1824(8) -0.0006(8) 0.6808(6) 0.030(3) Uani 1.00 d . . .
C(14) C 0.1154(8) -0.0968(8) 0.6752(6) 0.030(3) Uani 1.00 d . . .
C(15) C 0.0104(8) -0.1096(8) 0.6844(6) 0.037(3) Uani 1.00 d . . .
C(16) C -0.0290(9) -0.0320(9) 0.6962(7) 0.040(3) Uani 1.00 d . . .
C(17) C 0.0389(9) 0.0654(9) 0.6979(7) 0.036(3) Uani 1.00 d . . .
C(18) C 0.1438(8) 0.0789(8) 0.6910(6) 0.030(3) Uani 1.00 d . . .
C(19) C 0.5494(7) 0.2328(8) 0.6350(6) 0.025(3) Uani 1.00 d . . .
C(20) C 0.6503(8) 0.2433(8) 0.6130(7) 0.034(3) Uani 1.00 d . . .
C(21) C 0.7069(8) 0.3372(9) 0.5923(7) 0.038(3) Uani 1.00 d . . .
C(22) C 0.6654(9) 0.4148(8) 0.5938(7) 0.035(3) Uani 1.00 d . . .
C(23) C 0.5654(9) 0.4025(8) 0.6143(7) 0.035(3) Uani 1.00 d . . .
C(24) C 0.5094(7) 0.3130(8) 0.6365(6) 0.030(3) Uani 1.00 d . . .
C(25) C 0.475(1) 0.274(1) 0.9821(9) 0.070(6) Uani 1.00 d . . .
C(26) C 0.591(1) 0.325(1) 0.9967(8) 0.063(5) Uani 1.00 d . . .
C(27) C 0.648(1) 0.245(1) 0.9768(8) 0.061(5) Uani 1.00 d . . .
C(28) C 0.558(1) 0.154(1) 0.9608(8) 0.056(4) Uani 1.00 d . . .
C(29) C 0.266(1) 0.056(1) 0.5139(8) 0.064(5) Uani 1.00 d . . .
C(30) C 0.150(1) 0.038(1) 0.4975(9) 0.073(5) Uani 1.00 d . . .
C(31) C 0.135(1) 0.140(2) 0.5063(9) 0.075(6) Uani 1.00 d . . .
C(32) C 0.240(1) 0.208(1) 0.5217(9) 0.067(6) Uani 1.00 d . . .
C(33) C 0.764(1) 0.075(1) 0.8740(9) 0.063(5) Uani 1.00 d . . .
C(34) C 0.785(1) 0.039(1) 0.9492(9) 0.067(5) Uani 1.00 d . . .
C(35) C 0.734(2) -0.068(2) 0.942(1) 0.113(8) Uani 1.00 d . . .
C(36) C 0.665(2) -0.082(1) 0.874(1) 0.103(7) Uani 1.00 d . . .
C(37) C 0.551(1) -0.195(1) 0.670(1) 0.072(6) Uani 1.00 d . . .
C(38) C 0.465(2) -0.249(2) 0.619(2) 0.13(1) Uani 1.00 d . . .
C(39) C 0.443(2) -0.186(2) 0.568(1) 0.103(8) Uani 1.00 d . . .
C(40) C 0.467(1) -0.091(1) 0.6063(9) 0.063(5) Uani 1.00 d . . .
C(41) C 0.224(2) 0.395(2) 0.960(2) 0.15(1) Uani 1.00 d . . .
C(42) C 0.154(2) 0.449(2) 0.993(1) 0.116(9) Uani 1.00 d . . .
C(43) C 0.050(2) 0.407(1) 0.956(1) 0.083(7) Uani 1.00 d . . .
C(44) C 0.056(1) 0.327(2) 0.909(1) 0.101(7) Uani 1.00 d . . .
C(45) C 0.103(2) 0.459(2) 0.737(2) 0.12(1) Uani 1.00 d . . .
C(46) C 0.100(2) 0.526(1) 0.680(1) 0.086(7) Uani 1.00 d . . .
C(47) C 0.172(4) 0.508(3) 0.637(2) 0.24(2) Uani 1.00 d . . .
C(48) C 0.209(2) 0.422(2) 0.658(1) 0.085(7) Uani 1.00 d . . .
H(1) H 0.4392 0.3169 0.9585 0.0847 Uiso 1.00 calc . . .
H(2) H 0.4466 0.2557 1.0263 0.0847 Uiso 1.00 calc . . .
H(3) H 0.6098 0.3808 0.9674 0.0747 Uiso 1.00 calc . . .
H(4) H 0.6096 0.3467 1.0461 0.0747 Uiso 1.00 calc . . .
H(5) H 0.6845 0.2628 0.9355 0.0736 Uiso 1.00 calc . . .
H(6) H 0.6958 0.2369 1.0159 0.0736 Uiso 1.00 calc . . .
H(7) H 0.5470 0.1172 1.0030 0.0661 Uiso 1.00 calc . . .
H(8) H 0.5726 0.1133 0.9239 0.0661 Uiso 1.00 calc . . .
H(9) H 0.2984 0.0590 0.4705 0.0751 Uiso 1.00 calc . . .
H(10) H 0.2810 0.0039 0.5415 0.0751 Uiso 1.00 calc . . .
H(11) H 0.1278 0.0118 0.4494 0.0883 Uiso 1.00 calc . . .
H(12) H 0.1138 -0.0054 0.5302 0.0883 Uiso 1.00 calc . . .
H(13) H 0.0999 0.1574 0.4633 0.0920 Uiso 1.00 calc . . .
H(14) H 0.0945 0.1433 0.5453 0.0920 Uiso 1.00 calc . . .
H(15) H 0.2401 0.2601 0.5544 0.0804 Uiso 1.00 calc . . .
H(16) H 0.2657 0.2342 0.4783 0.0804 Uiso 1.00 calc . . .
H(17) H 0.8226 0.0776 0.8478 0.0746 Uiso 1.00 calc . . .
H(18) H 0.7529 0.1386 0.8771 0.0746 Uiso 1.00 calc . . .
H(19) H 0.8579 0.0523 0.9633 0.0797 Uiso 1.00 calc . . .
H(20) H 0.7539 0.0705 0.9833 0.0797 Uiso 1.00 calc . . .
H(21) H 0.7852 -0.1031 0.9403 0.1345 Uiso 1.00 calc . . .
H(22) H 0.6947 -0.0881 0.9817 0.1345 Uiso 1.00 calc . . .
H(23) H 0.5941 -0.1078 0.8848 0.1278 Uiso 1.00 calc . . .
H(24) H 0.6827 -0.1281 0.8439 0.1278 Uiso 1.00 calc . . .
H(25) H 0.6163 -0.1998 0.6550 0.0855 Uiso 1.00 calc . . .
H(26) H 0.5442 -0.2189 0.7166 0.0855 Uiso 1.00 calc . . .
H(27) H 0.4839 -0.3017 0.5969 0.1586 Uiso 1.00 calc . . .
H(28) H 0.4058 -0.2741 0.6445 0.1586 Uiso 1.00 calc . . .
H(29) H 0.4857 -0.1821 0.5294 0.1229 Uiso 1.00 calc . . .
H(30) H 0.3710 -0.2058 0.5489 0.1229 Uiso 1.00 calc . . .
H(31) H 0.4054 -0.0811 0.6229 0.0770 Uiso 1.00 calc . . .
H(32) H 0.4962 -0.0396 0.5762 0.0770 Uiso 1.00 calc . . .
H(33) H 0.2413 0.3488 0.9928 0.1765 Uiso 1.00 calc . . .
H(34) H 0.2864 0.4399 0.9483 0.1765 Uiso 1.00 calc . . .
H(35) H 0.1544 0.4387 1.0430 0.1358 Uiso 1.00 calc . . .
H(36) H 0.1782 0.5178 0.9855 0.1358 Uiso 1.00 calc . . .
H(37) H 0.0014 0.3839 0.9893 0.0990 Uiso 1.00 calc . . .
H(38) H 0.0289 0.4565 0.9279 0.0990 Uiso 1.00 calc . . .
H(39) H 0.0150 0.3269 0.8637 0.1189 Uiso 1.00 calc . . .
H(40) H 0.0312 0.2660 0.9304 0.1189 Uiso 1.00 calc . . .
H(41) H 0.0357 0.4128 0.7363 0.1419 Uiso 1.00 calc . . .
H(42) H 0.1214 0.4949 0.7817 0.1419 Uiso 1.00 calc . . .
H(43) H 0.0314 0.5108 0.6542 0.1046 Uiso 1.00 calc . . .
H(44) H 0.1193 0.5921 0.6987 0.1046 Uiso 1.00 calc . . .
H(45) H 0.1405 0.4982 0.5883 0.2781 Uiso 1.00 calc . . .
H(46) H 0.2309 0.5658 0.6405 0.2781 Uiso 1.00 calc . . .
H(47) H 0.2829 0.4366 0.6586 0.1027 Uiso 1.00 calc . . .
H(48) H 0.1757 0.3669 0.6261 0.1027 Uiso 1.00 calc . . .

loop_
_atom_site_aniso_label
_atom_site_aniso_U_11
_atom_site_aniso_U_22
_atom_site_aniso_U_33
_atom_site_aniso_U_12
_atom_site_aniso_U_13
_atom_site_aniso_U_23
Ru(1) 0.0193(4) 0.0193(4) 0.0377(5) 0.0043(3) 0.0095(3) 0.0025(3)
Ru(2) 0.0201(4) 0.0180(4) 0.0372(5) 0.0056(3) 0.0078(3) 0.0016(3)
Br(1) 0.0404(6) 0.0305(6) 0.0609(8) 0.0144(5) 0.0116(6) 0.0078(6)
Br(2) 0.0485(7) 0.0264(6) 0.0668(9) -0.0041(5) 0.0077(6) 0.0119(6)
Br(3) 0.0331(6) 0.0510(8) 0.0697(10) -0.0074(5) 0.0206(6) 0.0123(7)
Br(4) 0.0295(5) 0.0512(7) 0.0543(8) 0.0141(5) 0.0188(5) 0.0062(6)
Br(5) 0.0241(5) 0.0427(7) 0.0656(9) 0.0110(4) 0.0105(5) 0.0102(6)
Br(6) 0.0295(6) 0.0390(7) 0.085(1) -0.0059(5) 0.0119(6) 0.0181(7)
Br(7) 0.0536(8) 0.0215(6) 0.105(1) -0.0002(5) 0.0117(8) 0.0058(7)
Br(8) 0.0517(8) 0.0306(6) 0.109(1) 0.0165(5) 0.0337(8) -0.0036(7)
Br(9) 0.0551(7) 0.0235(6) 0.0654(9) 0.0051(5) 0.0100(6) 0.0002(6)
Br(10) 0.0475(7) 0.0407(7) 0.0653(9) -0.0154(6) 0.0070(7) 0.0139(7)
Br(11) 0.0245(6) 0.0710(9) 0.074(1) 0.0011(6) 0.0140(6) 0.0130(8)
Br(12) 0.0290(6) 0.0492(7) 0.0709(10) 0.0192(5) 0.0123(6) 0.0067(7)
Br(13) 0.0391(6) 0.0433(7) 0.0725(9) 0.0213(5) 0.0240(6) 0.0025(6)
Br(14) 0.0412(7) 0.072(1) 0.089(1) 0.0069(7) 0.0361(7) 0.0197(9)
Br(15) 0.0684(9) 0.0419(8) 0.086(1) -0.0067(7) 0.0312(9) 0.0227(8)
Br(16) 0.0731(9) 0.0270(6) 0.082(1) 0.0213(6) 0.0262(8) 0.0187(7)
Na(1) 0.052(3) 0.052(3) 0.046(3) 0.031(2) 0.009(2) 0.005(2)
Na(2) 0.045(3) 0.055(3) 0.069(4) 0.030(2) 0.010(3) -0.012(3)
O(1) 0.023(3) 0.025(4) 0.041(5) 0.004(3) 0.011(3) 0.002(3)
O(2) 0.017(3) 0.021(3) 0.041(4) 0.001(2) 0.015(3) 0.004(3)
O(3) 0.020(3) 0.023(3) 0.035(4) 0.003(3) 0.003(3) -0.002(3)
O(4) 0.021(3) 0.020(3) 0.046(5) 0.003(3) 0.012(3) 0.006(3)
O(5) 0.027(3) 0.019(3) 0.045(5) 0.003(3) 0.011(3) -0.003(3)
O(6) 0.019(3) 0.027(4) 0.050(5) 0.008(3) 0.005(3) 0.002(3)
O(7) 0.024(3) 0.025(4) 0.041(4) 0.011(3) 0.010(3) 0.012(3)
O(8) 0.029(4) 0.018(3) 0.048(5) 0.010(3) 0.009(3) -0.003(3)
O(9) 0.044(5) 0.042(5) 0.050(6) 0.009(4) 0.012(4) -0.002(4)
O(10) 0.047(5) 0.034(4) 0.047(5) 0.016(4) 0.001(4) -0.005(4)
O(11) 0.047(5) 0.058(6) 0.063(7) 0.021(4) 0.010(5) 0.014(5)
O(12) 0.063(6) 0.051(6) 0.054(6) 0.018(5) -0.002(5) 0.011(5)
O(13) 0.051(6) 0.066(6) 0.070(7) 0.021(5) 0.014(5) -0.016(6)
O(14) 0.074(7) 0.064(7) 0.097(10) 0.037(6) 0.020(7) 0.015(7)
C(1) 0.023(4) 0.018(5) 0.024(5) 0.002(4) -0.001(4) 0.015(4)
C(2) 0.024(5) 0.032(6) 0.026(6) 0.005(4) 0.009(4) 0.000(4)
C(3) 0.031(5) 0.027(5) 0.031(6) -0.011(4) 0.006(4) 0.003(5)
C(4) 0.030(5) 0.033(6) 0.030(6) -0.003(4) 0.008(4) 0.010(5)
C(5) 0.020(5) 0.030(5) 0.042(7) 0.004(4) 0.010(4) 0.000(5)
C(6) 0.017(4) 0.020(5) 0.030(6) -0.002(3) 0.004(4) -0.003(4)
C(7) 0.023(5) 0.016(5) 0.033(6) -0.004(4) 0.008(4) 0.001(4)
C(8) 0.013(4) 0.041(6) 0.036(6) -0.003(4) 0.004(4) 0.008(5)
C(9) 0.031(5) 0.025(5) 0.027(6) 0.004(4) 0.007(4) 0.002(4)
C(10) 0.038(6) 0.021(5) 0.050(7) 0.003(4) 0.010(5) 0.009(5)
C(11) 0.033(5) 0.027(6) 0.043(7) 0.013(4) 0.015(5) 0.001(5)
C(12) 0.020(4) 0.025(5) 0.034(6) 0.002(4) 0.004(4) 0.002(4)
C(13) 0.023(5) 0.028(5) 0.033(6) -0.002(4) 0.005(4) 0.008(5)
C(14) 0.035(5) 0.025(5) 0.028(6) 0.007(4) 0.001(4) 0.001(4)
C(15) 0.032(5) 0.033(6) 0.029(6) -0.014(5) -0.003(5) 0.008(5)
C(16) 0.036(6) 0.040(7) 0.035(7) -0.003(5) 0.006(5) 0.008(5)
C(17) 0.032(5) 0.038(6) 0.038(7) 0.008(4) 0.008(5) 0.004(5)
C(18) 0.024(5) 0.026(5) 0.035(6) -0.004(4) 0.007(4) 0.000(5)
C(19) 0.025(5) 0.027(5) 0.027(6) 0.013(4) 0.006(4) 0.001(4)
C(20) 0.030(5) 0.034(6) 0.037(6) 0.003(4) 0.011(5) 0.013(5)
C(21) 0.023(5) 0.041(7) 0.044(7) -0.002(4) 0.006(5) 0.001(6)
C(22) 0.039(6) 0.028(6) 0.036(7) 0.004(4) 0.005(5) 0.008(5)
C(23) 0.038(6) 0.030(6) 0.035(6) 0.004(4) 0.008(5) 0.011(5)
C(24) 0.021(5) 0.027(5) 0.042(7) 0.002(4) 0.015(4) 0.000(5)
C(25) 0.09(1) 0.08(1) 0.057(10) 0.035(9) 0.033(9) 0.005(9)
C(26) 0.068(10) 0.060(9) 0.046(9) -0.003(8) -0.006(7) -0.010(7)
C(27) 0.055(8) 0.08(1) 0.046(9) 0.018(8) 0.010(7) -0.002(8)
C(28) 0.060(8) 0.064(9) 0.054(9) 0.027(7) 0.016(7) -0.007(8)
C(29) 0.11(1) 0.049(8) 0.040(8) 0.027(8) 0.006(8) -0.011(7)
C(30) 0.07(1) 0.09(1) 0.047(9) -0.004(9) -0.009(8) -0.001(9)
C(31) 0.043(8) 0.14(2) 0.049(9) 0.039(10) -0.005(7) 0.02(1)
C(32) 0.10(1) 0.07(1) 0.056(10) 0.065(10) 0.018(9) 0.011(8)
C(33) 0.050(8) 0.061(9) 0.07(1) -0.008(7) 0.015(7) 0.003(8)
C(34) 0.064(10) 0.09(1) 0.055(10) 0.025(9) 0.015(8) -0.001(9)
C(35) 0.12(2) 0.10(2) 0.08(2) 0.00(1) -0.06(1) 0.03(1)
C(36) 0.08(1) 0.06(1) 0.14(2) -0.008(10) -0.03(1) 0.06(1)
C(37) 0.057(9) 0.048(8) 0.11(2) 0.026(7) -0.008(9) 0.011(10)
C(38) 0.13(2) 0.05(1) 0.21(3) 0.04(1) -0.04(2) 0.02(2)
C(39) 0.11(2) 0.13(2) 0.07(1) 0.03(1) -0.01(1) -0.03(1)
C(40) 0.054(8) 0.08(1) 0.06(1) 0.031(8) -0.006(7) -0.002(9)
C(41) 0.07(1) 0.18(3) 0.18(3) 0.03(2) 0.00(1) -0.13(2)
C(42) 0.07(1) 0.16(2) 0.10(2) 0.01(1) 0.00(1) -0.06(2)
C(43) 0.09(1) 0.07(1) 0.10(2) 0.05(1) 0.03(1) -0.01(1)
C(44) 0.045(9) 0.10(1) 0.15(2) 0.007(9) 0.02(1) -0.04(2)
C(45) 0.18(2) 0.10(2) 0.13(2) 0.10(2) 0.09(2) 0.06(2)
C(46) 0.11(2) 0.07(1) 0.10(2) 0.04(1) 0.02(1) -0.01(1)
C(47) 0.37(6) 0.26(5) 0.23(4) 0.26(5) 0.20(4) 0.18(4)
C(48) 0.10(1) 0.09(1) 0.09(1) 0.05(1) 0.06(1) 0.01(1)

loop_
_atom_type_symbol
_atom_type_description
_atom_type_scat_dispersion_real
_atom_type_scat_dispersion_imag
_atom_type_scat_source
C C 0.003 0.002
;International Tables for Crystallography
(1992, Vol. C, Tables 4.2.6.8 and 6.1.1.1)
;
H H 0.000 0.000
;International Tables for Crystallography
(1992, Vol. C, Table 6.1.1.2)
;
Br Br -0.290 2.459
;International Tables for Crystallography
(1992, Vol. C, Tables 4.2.6.8 and 6.1.1.1)
;
Na Na 0.036 0.025
;International Tables for Crystallography
(1992, Vol. C, Tables 4.2.6.8 and 6.1.1.1)
;
O O 0.011 0.006
;International Tables for Crystallography
(1992, Vol. C, Tables 4.2.6.8 and 6.1.1.1)
;
Ru Ru -1.259 0.836
;International Tables for Crystallography
(1992, Vol. C, Tables 4.2.6.8 and 6.1.1.1)
;

loop_
_geom_angle_atom_site_label_1
_geom_angle_atom_site_label_2
_geom_angle_atom_site_label_3
_geom_angle
_geom_angle_site_symmetry_1
_geom_angle_site_symmetry_2
_geom_angle_site_symmetry_3
_geom_angle_publ_flag
Ru(2) Ru(1) Na(1) 79.06(10) . . . yes
Ru(2) Ru(1) Na(2) 79.7(1) . . . yes
Ru(2) Ru(1) O(1) 97.3(2) . . . yes
Ru(2) Ru(1) O(2) 99.2(2) . . . yes
Ru(2) Ru(1) O(3) 98.5(2) . . . yes
Ru(2) Ru(1) O(4) 97.6(2) . . . yes
Ru(2) Ru(1) O(9) 178.8(2) . . . yes
Na(1) Ru(1) Na(2) 158.7(1) . . . yes
Na(1) Ru(1) O(1) 48.8(2) . . . yes
Na(1) Ru(1) O(2) 131.7(2) . . . yes
Na(1) Ru(1) O(3) 53.7(2) . . . yes
Na(1) Ru(1) O(4) 135.8(2) . . . yes
Na(1) Ru(1) O(9) 101.1(2) . . . yes
Na(2) Ru(1) O(1) 132.9(2) . . . yes
Na(2) Ru(1) O(2) 50.7(2) . . . yes
Na(2) Ru(1) O(3) 132.5(2) . . . yes
Na(2) Ru(1) O(4) 49.9(2) . . . yes
Na(2) Ru(1) O(9) 100.0(2) . . . yes
O(1) Ru(1) O(2) 84.3(3) . . . yes
O(1) Ru(1) O(3) 94.6(3) . . . yes
O(1) Ru(1) O(4) 165.1(3) . . . yes
O(1) Ru(1) O(9) 82.1(3) . . . yes
O(2) Ru(1) O(3) 162.2(3) . . . yes
O(2) Ru(1) O(4) 92.5(3) . . . yes
O(2) Ru(1) O(9) 79.8(3) . . . yes
O(3) Ru(1) O(4) 84.0(3) . . . yes
O(3) Ru(1) O(9) 82.5(3) . . . yes
O(4) Ru(1) O(9) 83.1(3) . . . yes
Ru(1) Ru(2) O(5) 100.1(2) . . . yes
Ru(1) Ru(2) O(6) 96.7(2) . . . yes
Ru(1) Ru(2) O(7) 96.9(2) . . . yes
Ru(1) Ru(2) O(8) 100.3(2) . . . yes
Ru(1) Ru(2) O(10) 178.6(2) . . . yes
O(5) Ru(2) O(6) 82.9(3) . . . yes
O(5) Ru(2) O(7) 94.0(3) . . . yes
O(5) Ru(2) O(8) 159.6(3) . . . yes
O(5) Ru(2) O(10) 81.0(3) . . . yes
O(6) Ru(2) O(7) 166.5(3) . . . yes
O(6) Ru(2) O(8) 94.8(3) . . . yes
O(6) Ru(2) O(10) 84.4(3) . . . yes
O(7) Ru(2) O(8) 83.5(3) . . . yes
O(7) Ru(2) O(10) 82.1(3) . . . yes
O(8) Ru(2) O(10) 78.6(3) . . . yes
Ru(1) Na(1) O(1) 37.2(2) . . . yes
Ru(1) Na(1) O(3) 37.4(2) . . . yes
Ru(1) Na(1) O(7) 63.9(2) . . . yes
Ru(1) Na(1) O(11) 113.3(3) . . . yes
Ru(1) Na(1) O(12) 138.2(3) . . . yes
O(1) Na(1) O(3) 69.6(3) . . . yes
O(1) Na(1) O(7) 91.4(3) . . . yes
O(1) Na(1) O(11) 98.1(4) . . . yes
O(1) Na(1) O(12) 116.0(4) . . . yes
O(3) Na(1) O(7) 66.9(3) . . . yes
O(3) Na(1) O(11) 96.6(3) . . . yes
O(3) Na(1) O(12) 161.6(4) . . . yes
O(7) Na(1) O(11) 156.7(4) . . . yes
O(7) Na(1) O(12) 95.0(3) . . . yes
O(11) Na(1) O(12) 99.8(4) . . . yes
Ru(1) Na(2) O(2) 37.6(1) . . . yes
Ru(1) Na(2) O(4) 37.8(2) . . . yes
Ru(1) Na(2) O(6) 64.7(2) . . . yes
Ru(1) Na(2) O(13) 124.1(3) . . . yes
Ru(1) Na(2) O(14) 137.0(4) . . . yes
O(2) Na(2) O(4) 70.1(2) . . . yes
O(2) Na(2) O(6) 69.3(3) . . . yes
O(2) Na(2) O(13) 101.3(4) . . . yes
O(2) Na(2) O(14) 163.8(5) . . . yes
O(4) Na(2) O(6) 91.8(3) . . . yes
O(4) Na(2) O(13) 110.4(4) . . . yes
O(4) Na(2) O(14) 113.3(4) . . . yes
O(6) Na(2) O(13) 151.7(4) . . . yes
O(6) Na(2) O(14) 94.6(4) . . . yes
O(13) Na(2) O(14) 92.4(5) . . . yes
Ru(1) O(1) Na(1) 93.9(3) . . . yes
Ru(1) O(1) C(1) 109.8(6) . . . yes
Na(1) O(1) C(1) 149.7(7) . . . yes
Ru(1) O(2) Na(2) 91.7(3) . . . yes
Ru(1) O(2) C(6) 110.1(6) . . . yes
Na(2) O(2) C(6) 150.6(6) . . . yes
Ru(1) O(3) Na(1) 89.0(3) . . . yes
Ru(1) O(3) C(7) 109.5(6) . . . yes
Na(1) O(3) C(7) 154.5(7) . . . yes
Ru(1) O(4) Na(2) 92.3(3) . . . yes
Ru(1) O(4) C(12) 110.7(6) . . . yes
Na(2) O(4) C(12) 151.7(6) . . . yes
Ru(2) O(5) C(13) 110.6(6) . . . yes
Ru(2) O(6) Na(2) 105.7(3) . . . yes
Ru(2) O(6) C(18) 111.1(6) . . . yes
Na(2) O(6) C(18) 120.9(7) . . . yes
Ru(2) O(7) Na(1) 105.4(3) . . . yes
Ru(2) O(7) C(19) 109.6(6) . . . yes
Na(1) O(7) C(19) 123.9(6) . . . yes
Ru(2) O(8) C(24) 111.5(6) . . . yes
Ru(1) O(9) C(25) 124.4(8) . . . yes
Ru(1) O(9) C(28) 116.3(8) . . . yes
C(25) O(9) C(28) 104(1) . . . yes
Ru(2) O(10) C(29) 123.7(8) . . . yes
Ru(2) O(10) C(32) 120.0(9) . . . yes
C(29) O(10) C(32) 103(1) . . . yes
Na(1) O(11) C(33) 125.0(9) . . . yes
Na(1) O(11) C(36) 128.0(10) . . . yes
C(33) O(11) C(36) 106(1) . . . yes
Na(1) O(12) C(37) 136(1) . . . yes
Na(1) O(12) C(40) 109.5(9) . . . yes
C(37) O(12) C(40) 108(1) . . . yes
Na(2) O(13) C(41) 128(1) . . . yes
Na(2) O(13) C(44) 125(1) . . . yes
C(41) O(13) C(44) 105(1) . . . yes
Na(2) O(14) C(45) 128(1) . . . yes
Na(2) O(14) C(48) 121(1) . . . yes
C(45) O(14) C(48) 109(1) . . . yes
O(1) C(1) C(2) 122.5(9) . . . yes
O(1) C(1) C(6) 117.9(8) . . . yes
C(2) C(1) C(6) 119.6(8) . . . yes
Br(1) C(2) C(1) 118.7(7) . . . yes
Br(1) C(2) C(3) 121.8(8) . . . yes
C(1) C(2) C(3) 119.5(10) . . . yes
Br(2) C(3) C(2) 119.0(9) . . . yes
Br(2) C(3) C(4) 120.3(7) . . . yes
C(2) C(3) C(4) 120.7(10) . . . yes
Br(3) C(4) C(3) 122.2(8) . . . yes
Br(3) C(4) C(5) 116.7(9) . . . yes
C(3) C(4) C(5) 121.1(9) . . . yes
Br(4) C(5) C(4) 124.0(8) . . . yes
Br(4) C(5) C(6) 117.7(8) . . . yes
C(4) C(5) C(6) 118.3(10) . . . yes
O(2) C(6) C(1) 117.5(8) . . . yes
O(2) C(6) C(5) 121.5(9) . . . yes
C(1) C(6) C(5) 120.9(9) . . . yes
O(3) C(7) C(8) 122.6(10) . . . yes
O(3) C(7) C(12) 119.2(8) . . . yes
C(8) C(7) C(12) 118.2(9) . . . yes
Br(5) C(8) C(7) 117.7(8) . . . yes
Br(5) C(8) C(9) 120.1(7) . . . yes
C(7) C(8) C(9) 122(1) . . . yes
Br(6) C(9) C(8) 121.4(8) . . . yes
Br(6) C(9) C(10) 119.9(7) . . . yes
C(8) C(9) C(10) 118.6(9) . . . yes
Br(7) C(10) C(9) 120.6(7) . . . yes
Br(7) C(10) C(11) 121.9(9) . . . yes
C(9) C(10) C(11) 117.5(9) . . . yes
Br(8) C(11) C(10) 119.7(8) . . . yes
Br(8) C(11) C(12) 116.8(8) . . . yes
C(10) C(11) C(12) 123(1) . . . yes
O(4) C(12) C(7) 116.3(8) . . . yes
O(4) C(12) C(11) 123.7(10) . . . yes
C(7) C(12) C(11) 120.0(9) . . . yes
O(5) C(13) C(14) 121.1(10) . . . yes
O(5) C(13) C(18) 118.3(9) . . . yes
C(14) C(13) C(18) 120.6(9) . . . yes
Br(9) C(14) C(13) 117.8(8) . . . yes
Br(9) C(14) C(15) 123.8(8) . . . yes
C(13) C(14) C(15) 118(1) . . . yes
Br(10) C(15) C(14) 117.8(9) . . . yes
Br(10) C(15) C(16) 120.2(8) . . . yes
C(14) C(15) C(16) 122.0(10) . . . yes
Br(11) C(16) C(15) 121.8(8) . . . yes
Br(11) C(16) C(17) 119.2(10) . . . yes
C(15) C(16) C(17) 118(1) . . . yes
Br(12) C(17) C(16) 122.1(9) . . . yes
Br(12) C(17) C(18) 118.3(8) . . . yes
C(16) C(17) C(18) 119(1) . . . yes
O(6) C(18) C(13) 117.0(9) . . . yes
O(6) C(18) C(17) 122(1) . . . yes
C(13) C(18) C(17) 120.5(10) . . . yes
O(7) C(19) C(20) 120.9(9) . . . yes
O(7) C(19) C(24) 119.2(8) . . . yes
C(20) C(19) C(24) 119.8(10) . . . yes
Br(13) C(20) C(19) 118.0(8) . . . yes
Br(13) C(20) C(21) 123.6(8) . . . yes
C(19) C(20) C(21) 118(1) . . . yes
Br(14) C(21) C(20) 117.2(9) . . . yes
Br(14) C(21) C(22) 122.2(9) . . . yes
C(20) C(21) C(22) 120(1) . . . yes
Br(15) C(22) C(21) 120.2(9) . . . yes
Br(15) C(22) C(23) 119.7(9) . . . yes
C(21) C(22) C(23) 120(1) . . . yes
Br(16) C(23) C(22) 121.9(8) . . . yes
Br(16) C(23) C(24) 117.3(8) . . . yes
C(22) C(23) C(24) 120(1) . . . yes
O(8) C(24) C(19) 116.1(9) . . . yes
O(8) C(24) C(23) 123.7(10) . . . yes
C(19) C(24) C(23) 120.2(9) . . . yes
O(9) C(25) C(26) 106(1) . . . yes
C(25) C(26) C(27) 105(1) . . . yes
C(26) C(27) C(28) 102(1) . . . yes
O(9) C(28) C(27) 106(1) . . . yes
O(10) C(29) C(30) 107(1) . . . yes
C(29) C(30) C(31) 103(1) . . . yes
C(30) C(31) C(32) 106(1) . . . yes
O(10) C(32) C(31) 104(1) . . . yes
O(11) C(33) C(34) 106(1) . . . yes
C(33) C(34) C(35) 103(1) . . . yes
C(34) C(35) C(36) 104(1) . . . yes
O(11) C(36) C(35) 111(1) . . . yes
O(12) C(37) C(38) 101(1) . . . yes
C(37) C(38) C(39) 109(1) . . . yes
C(38) C(39) C(40) 104(1) . . . yes
O(12) C(40) C(39) 106(1) . . . yes
O(13) C(41) C(42) 107(1) . . . yes
C(41) C(42) C(43) 105(1) . . . yes
C(42) C(43) C(44) 107(1) . . . yes
O(13) C(44) C(43) 107(1) . . . yes
O(14) C(45) C(46) 109(1) . . . yes
C(45) C(46) C(47) 103(1) . . . yes
C(46) C(47) C(48) 112(2) . . . yes
O(14) C(48) C(47) 103(1) . . . yes

loop_
_geom_bond_atom_site_label_1
_geom_bond_atom_site_label_2
_geom_bond_distance
_geom_bond_site_symmetry_1
_geom_bond_site_symmetry_2
_geom_bond_publ_flag
Ru(1) Ru(2) 2.196(1) . . yes
Ru(1) Na(1) 3.277(5) . . yes
Ru(1) Na(2) 3.239(5) . . yes
Ru(1) O(1) 1.987(7) . . yes
Ru(1) O(2) 1.976(6) . . yes
Ru(1) O(3) 1.990(6) . . yes
Ru(1) O(4) 1.987(7) . . yes
Ru(1) O(9) 2.513(9) . . yes
Ru(2) O(5) 1.976(7) . . yes
Ru(2) O(6) 1.988(7) . . yes
Ru(2) O(7) 1.982(7) . . yes
Ru(2) O(8) 1.967(7) . . yes
Ru(2) O(10) 2.498(9) . . yes
Br(1) C(2) 1.88(1) . . yes
Br(2) C(3) 1.90(1) . . yes
Br(3) C(4) 1.91(1) . . yes
Br(4) C(5) 1.87(1) . . yes
Br(5) C(8) 1.90(1) . . yes
Br(6) C(9) 1.870(10) . . yes
Br(7) C(10) 1.87(1) . . yes
Br(8) C(11) 1.93(1) . . yes
Br(9) C(14) 1.89(1) . . yes
Br(10) C(15) 1.91(1) . . yes
Br(11) C(16) 1.88(1) . . yes
Br(12) C(17) 1.88(1) . . yes
Br(13) C(20) 1.87(1) . . yes
Br(14) C(21) 1.90(1) . . yes
Br(15) C(22) 1.90(1) . . yes
Br(16) C(23) 1.89(1) . . yes
Na(1) O(1) 2.473(9) . . yes
Na(1) O(3) 2.640(9) . . yes
Na(1) O(7) 2.502(8) . . yes
Na(1) O(11) 2.35(1) . . yes
Na(1) O(12) 2.37(1) . . yes
Na(2) O(2) 2.507(9) . . yes
Na(2) O(4) 2.479(8) . . yes
Na(2) O(6) 2.482(10) . . yes
Na(2) O(13) 2.32(1) . . yes
Na(2) O(14) 2.31(1) . . yes
O(1) C(1) 1.36(1) . . yes
O(2) C(6) 1.37(1) . . yes
O(3) C(7) 1.35(1) . . yes
O(4) C(12) 1.36(1) . . yes
O(5) C(13) 1.36(1) . . yes
O(6) C(18) 1.35(1) . . yes
O(7) C(19) 1.35(1) . . yes
O(8) C(24) 1.36(1) . . yes
O(9) C(25) 1.44(2) . . yes
O(9) C(28) 1.48(2) . . yes
O(10) C(29) 1.40(2) . . yes
O(10) C(32) 1.47(2) . . yes
O(11) C(33) 1.41(2) . . yes
O(11) C(36) 1.40(2) . . yes
O(12) C(37) 1.47(2) . . yes
O(12) C(40) 1.40(2) . . yes
O(13) C(41) 1.40(3) . . yes
O(13) C(44) 1.47(2) . . yes
O(14) C(45) 1.44(2) . . yes
O(14) C(48) 1.36(2) . . yes
C(1) C(2) 1.38(1) . . yes
C(1) C(6) 1.39(1) . . yes
C(2) C(3) 1.43(1) . . yes
C(3) C(4) 1.33(2) . . yes
C(4) C(5) 1.43(2) . . yes
C(5) C(6) 1.39(1) . . yes
C(7) C(8) 1.39(1) . . yes
C(7) C(12) 1.40(1) . . yes
C(8) C(9) 1.39(2) . . yes
C(9) C(10) 1.41(2) . . yes
C(10) C(11) 1.41(1) . . yes
C(11) C(12) 1.33(2) . . yes
C(13) C(14) 1.40(1) . . yes
C(13) C(18) 1.37(2) . . yes
C(14) C(15) 1.39(2) . . yes
C(15) C(16) 1.35(2) . . yes
C(16) C(17) 1.42(2) . . yes
C(17) C(18) 1.38(1) . . yes
C(19) C(20) 1.41(1) . . yes
C(19) C(24) 1.37(1) . . yes
C(20) C(21) 1.41(2) . . yes
C(21) C(22) 1.35(2) . . yes
C(22) C(23) 1.39(2) . . yes
C(23) C(24) 1.37(1) . . yes
C(25) C(26) 1.51(2) . . yes
C(26) C(27) 1.58(2) . . yes
C(27) C(28) 1.50(2) . . yes
C(29) C(30) 1.49(2) . . yes
C(30) C(31) 1.51(3) . . yes
C(31) C(32) 1.45(2) . . yes
C(33) C(34) 1.52(2) . . yes
C(34) C(35) 1.47(3) . . yes
C(35) C(36) 1.46(3) . . yes
C(37) C(38) 1.43(3) . . yes
C(38) C(39) 1.38(3) . . yes
C(39) C(40) 1.44(3) . . yes
C(41) C(42) 1.52(3) . . yes
C(42) C(43) 1.44(3) . . yes
C(43) C(44) 1.44(3) . . yes
C(45) C(46) 1.42(3) . . yes
C(46) C(47) 1.38(4) . . yes
C(47) C(48) 1.47(3) . . yes

loop_
_geom_contact_atom_site_label_1
_geom_contact_atom_site_label_2
_geom_contact_distance
_geom_contact_site_symmetry_1
_geom_contact_site_symmetry_2
_geom_contact_publ_flag
Ru(1) Na(1) 3.277(5) . . ?
Ru(1) Na(2) 3.239(5) . . ?
Ru(1) O(9) 2.513(9) . . ?
Na(1) O(3) 2.640(9) . . ?
Na(1) O(7) 2.502(8) . . ?
Na(2) O(2) 2.507(9) . . ?
